data_4333308
loop_
_publ_author_name
'Kapre, Ruta R.'
'Bothe, Eberhard'
'Weyherm\"uller, Thomas'
'DeBeer George, Serena'
'Wieghardt, Karl'

_publ_section_title
;
 Electronic Structure of Neutral and Monoanionic
 Tris(benzene-1,2-dithiolato)metal Complexes of Molybdenum and Tungsten
;
_journal_issue 14
_journal_name_full 'Inorganic Chemistry'
_journal_page_first 5642
_journal_page_last 5650
_journal_paper_doi 10.1021/ic700600r
_journal_volume 46
_journal_year 2007
_chemical_formula_moiety '[C16 H36 N]+, [C42 H60 Mo S6]-, MeCN'
_chemical_formula_sum 'C60 H99 Mo N2 S6'
_chemical_formula_weight 1136.71
_chemical_name_systematic
; 
 ? 
;
_space_group_IT_number 14
_symmetry_cell_setting monoclinic
_symmetry_space_group_name_Hall '-P 2ybc'
_symmetry_space_group_name_H-M 'P 1 21/c 1'
_atom_sites_solution_hydrogens geom
_atom_sites_solution_primary direct
_atom_sites_solution_secondary difmap
_audit_creation_method SHELXL-97
_cell_angle_alpha 90.00
_cell_angle_beta 90.563(5)
_cell_angle_gamma 90.00
_cell_formula_units_Z 4
_cell_length_a 14.5012(6)
_cell_length_b 21.7374(9)
_cell_length_c 20.2212(9)
_cell_measurement_temperature 100(2)
_cell_volume 6373.8(5)
_computing_cell_refinement 'Nonius Collect Software'
_computing_data_collection 'Nonius Collect Software'
_computing_data_reduction 'Nonius Collect Software'
_computing_structure_refinement 'SHELXL-97 (Sheldrick, 1997)'
_computing_structure_solution 'SHELXS-97 (Sheldrick, 1990)'
_diffrn_ambient_temperature 100(2)
_diffrn_measured_fraction_theta_full 0.972
_diffrn_measured_fraction_theta_max 0.972
_diffrn_measurement_device_type 'Nonius Kappa-CCD'
_diffrn_measurement_method '1259 images at 0.5 deg stepwise rotation in omega and phi, 55 sec./frame'
_diffrn_radiation_monochromator graphite
_diffrn_radiation_source 'Rotating anode, 50kV, 80 mA'
_diffrn_radiation_type MoK\a
_diffrn_radiation_wavelength 0.71073
_diffrn_reflns_av_R_equivalents 0.0752
_diffrn_reflns_av_sigmaI/netI 0.0592
_diffrn_reflns_limit_h_max 18
_diffrn_reflns_limit_h_min -18
_diffrn_reflns_limit_k_max 28
_diffrn_reflns_limit_k_min -28
_diffrn_reflns_limit_l_max 26
_diffrn_reflns_limit_l_min -26
_diffrn_reflns_number 83077
_diffrn_reflns_theta_full 27.50
_diffrn_reflns_theta_max 27.50
_diffrn_reflns_theta_min 3.30
_exptl_absorpt_coefficient_mu 0.438
_exptl_absorpt_correction_T_max 0.9756
_exptl_absorpt_correction_T_min 0.9387
_exptl_absorpt_correction_type gaussian
_exptl_crystal_colour 'dark red brownish'
_exptl_crystal_density_diffrn 1.185
_exptl_crystal_density_method 'not measured'
_exptl_crystal_description 'transparent block'
_exptl_crystal_F_000 2444
_exptl_crystal_size_max 0.24
_exptl_crystal_size_mid 0.07
_exptl_crystal_size_min 0.06
_refine_diff_density_max 0.809
_refine_diff_density_min -0.530
_refine_diff_density_rms 0.081
_refine_ls_extinction_method none
_refine_ls_goodness_of_fit_ref 1.111
_refine_ls_hydrogen_treatment mixed
_refine_ls_matrix_type full
_refine_ls_number_parameters 627
_refine_ls_number_reflns 14617
_refine_ls_number_restraints 1
_refine_ls_restrained_S_all 1.111
_refine_ls_R_factor_all 0.0762
_refine_ls_R_factor_gt 0.0546
_refine_ls_shift/su_max 0.001
_refine_ls_shift/su_mean 0.000
_refine_ls_structure_factor_coef Fsqd
_refine_ls_weighting_details 'w=1/[\s^2^(Fo^2^)+(0.0253P)^2^+10.4723P] where P=(Fo^2^+2Fc^2^)/3'
_refine_ls_weighting_scheme calc
_refine_ls_wR_factor_gt 0.1004
_refine_ls_wR_factor_ref 0.1074
_reflns_number_gt 11710
_reflns_number_total 14617
_reflns_threshold_expression >2sigma(I)
_cod_data_source_file ic700600rsup1.cif
_cod_data_source_block 4
_cod_depositor_comments
;
The following automatic conversions were performed:

'_symmetry_cell_setting' value 'Monoclinic' changed to 'monoclinic'
according to /home/saulius/struct/CIF-dictionaries/cif_core.dic
dictionary named 'cif_core.dic' version 2.4.2 from
2011-04-26.

'_exptl_absorpt_correction_type' value 'Gaussian'
changed to 'gaussian' according to
/home/saulius/struct/CIF-dictionaries/cif_core.dic dictionary named
'cif_core.dic' version 2.4.2 from 2011-04-26.

Automatic conversion script
Id: cif_fix_values 1891 2012-01-12 08:04:46Z andrius 

The following automatic conversions were performed:

'_refine_ls_weighting_scheme' value 'calc
w=1/[\s^2^(Fo^2^)+(0.0253P)^2^+10.4723P] where P=(Fo^2^+2Fc^2^)/3'
was changed to 'calc'. New tag '_refine_ls_weighting_details' was
created. The value of the new tag was set to
'w=1/[\s^2^(Fo^2^)+(0.0253P)^2^+10.4723P] where P=(Fo^2^+2Fc^2^)/3'.

Automatic conversion script
Id: cif_fix_values 3143 2015-03-26 13:38:13Z robertas 
;
_cod_original_sg_symbol_H-M 'P2(1)/c '
_cod_database_code 4333308

loop_
_symmetry_equiv_pos_as_xyz
'x, y, z'
'-x, y+1/2, -z+1/2'
'-x, -y, -z'
'x, -y-1/2, z-1/2'

loop_
_atom_site_label
_atom_site_type_symbol
_atom_site_fract_x
_atom_site_fract_y
_atom_site_fract_z
_atom_site_U_iso_or_equiv
_atom_site_adp_type
_atom_site_occupancy
_atom_site_calc_flag
_atom_site_refinement_flags
_atom_site_disorder_assembly
_atom_site_disorder_group
Mo1 Mo 1.037033(17) -0.154684(11) -0.214699(11) 0.01233(6) Uani 1 d . . .
S1 S 1.01601(5) -0.23210(3) -0.13347(3) 0.01571(15) Uani 1 d . . .
S2 S 1.16856(5) -0.21630(3) -0.23808(3) 0.01635(15) Uani 1 d . . .
C1 C 1.1146(2) -0.27946(12) -0.12725(13) 0.0145(6) Uani 1 d . . .
C2 C 1.1810(2) -0.27270(13) -0.17681(13) 0.0149(6) Uani 1 d . . .
C3 C 1.2606(2) -0.30807(14) -0.17633(14) 0.0195(6) Uani 1 d . . .
H3 H 1.3031 -0.3042 -0.2116 0.023 Uiso 1 calc R . .
C4 C 1.2794(2) -0.34898(14) -0.12531(14) 0.0183(6) Uani 1 d . . .
C5 C 1.2128(2) -0.35496(13) -0.07583(13) 0.0180(6) Uani 1 d . . .
H5 H 1.2249 -0.3826 -0.0404 0.022 Uiso 1 calc R . .
C6 C 1.1296(2) -0.32257(13) -0.07571(13) 0.0161(6) Uani 1 d . . .
C7 C 1.0593(2) -0.33305(13) -0.01959(14) 0.0203(7) Uani 1 d . . .
C8 C 0.9658(2) -0.35487(16) -0.04723(17) 0.0313(8) Uani 1 d . . .
H8A H 0.9745 -0.3929 -0.0724 0.047 Uiso 1 calc R . .
H8B H 0.9398 -0.3231 -0.0763 0.047 Uiso 1 calc R . .
H8C H 0.9236 -0.3625 -0.0106 0.047 Uiso 1 calc R . .
C9 C 1.0922(2) -0.38273(15) 0.02970(15) 0.0260(7) Uani 1 d . . .
H9A H 1.1520 -0.3707 0.0487 0.039 Uiso 1 calc R . .
H9B H 1.0986 -0.4221 0.0066 0.039 Uiso 1 calc R . .
H9C H 1.0471 -0.3870 0.0651 0.039 Uiso 1 calc R . .
C10 C 1.0489(3) -0.27332(15) 0.02039(16) 0.0341(9) Uani 1 d . . .
H10A H 1.1094 -0.2604 0.0374 0.051 Uiso 1 calc R . .
H10B H 1.0072 -0.2804 0.0575 0.051 Uiso 1 calc R . .
H10C H 1.0234 -0.2410 -0.0082 0.051 Uiso 1 calc R . .
C11 C 1.3706(2) -0.38495(15) -0.12446(15) 0.0227(7) Uani 1 d . . .
C12 C 1.4519(2) -0.33975(18) -0.1270(2) 0.0411(9) Uani 1 d . . .
H12A H 1.4457 -0.3136 -0.1662 0.062 Uiso 1 calc R . .
H12B H 1.5099 -0.3628 -0.1291 0.062 Uiso 1 calc R . .
H12C H 1.4520 -0.3140 -0.0872 0.062 Uiso 1 calc R . .
C13 C 1.3824(2) -0.42490(16) -0.06268(16) 0.0293(8) Uani 1 d . . .
H13A H 1.4414 -0.4468 -0.0647 0.044 Uiso 1 calc R . .
H13B H 1.3319 -0.4548 -0.0606 0.044 Uiso 1 calc R . .
H13C H 1.3815 -0.3988 -0.0232 0.044 Uiso 1 calc R . .
C14 C 1.3716(3) -0.42730(18) -0.18578(17) 0.0396(10) Uani 1 d . . .
H14A H 1.3640 -0.4024 -0.2259 0.059 Uiso 1 calc R . .
H14B H 1.3209 -0.4570 -0.1830 0.059 Uiso 1 calc R . .
H14C H 1.4304 -0.4494 -0.1874 0.059 Uiso 1 calc R . .
S21 S 1.11700(5) -0.08976(3) -0.28978(3) 0.01504(15) Uani 1 d . . .
S22 S 1.09440(5) -0.08016(3) -0.13766(3) 0.01712(15) Uani 1 d . . .
C21 C 1.2033(2) -0.05100(13) -0.24447(13) 0.0161(6) Uani 1 d . . .
C22 C 1.1884(2) -0.04380(13) -0.17624(13) 0.0154(6) Uani 1 d . . .
C23 C 1.2482(2) -0.00801(13) -0.13735(14) 0.0185(6) Uani 1 d . . .
H23 H 1.2357 -0.0025 -0.0917 0.022 Uiso 1 calc R . .
C24 C 1.3253(2) 0.01943(13) -0.16457(14) 0.0195(6) Uani 1 d . . .
C25 C 1.3415(2) 0.00955(13) -0.23209(14) 0.0198(6) Uani 1 d . . .
H25 H 1.3951 0.0273 -0.2509 0.024 Uiso 1 calc R . .
C26 C 1.2830(2) -0.02496(13) -0.27311(14) 0.0175(6) Uani 1 d . . .
C27 C 1.3081(2) -0.03506(14) -0.34656(14) 0.0217(7) Uani 1 d . . .
C28 C 1.3200(2) -0.10464(15) -0.35969(15) 0.0251(7) Uani 1 d . . .
H28A H 1.2627 -0.1262 -0.3489 0.038 Uiso 1 calc R . .
H28B H 1.3704 -0.1206 -0.3321 0.038 Uiso 1 calc R . .
H28C H 1.3343 -0.1112 -0.4064 0.038 Uiso 1 calc R . .
C29 C 1.2346(2) -0.00629(15) -0.39280(14) 0.0248(7) Uani 1 d . . .
H29A H 1.1742 -0.0243 -0.3834 0.037 Uiso 1 calc R . .
H29B H 1.2507 -0.0146 -0.4389 0.037 Uiso 1 calc R . .
H29C H 1.2324 0.0383 -0.3855 0.037 Uiso 1 calc R . .
C30 C 1.4001(2) -0.00452(17) -0.36450(16) 0.0319(8) Uani 1 d . . .
H30A H 1.4495 -0.0213 -0.3364 0.048 Uiso 1 calc R . .
H30B H 1.3956 0.0400 -0.3576 0.048 Uiso 1 calc R . .
H30C H 1.4140 -0.0128 -0.4110 0.048 Uiso 1 calc R . .
C31 C 1.3890(2) 0.05969(15) -0.12157(15) 0.0244(7) Uani 1 d . . .
C32 C 1.3363(3) 0.11767(17) -0.10067(19) 0.0385(9) Uani 1 d . . .
H32A H 1.3163 0.1404 -0.1401 0.058 Uiso 1 calc R . .
H32B H 1.3767 0.1438 -0.0736 0.058 Uiso 1 calc R . .
H32C H 1.2822 0.1058 -0.0749 0.058 Uiso 1 calc R . .
C33 C 1.4751(3) 0.08185(19) -0.15875(19) 0.0413(9) Uani 1 d . . .
H33A H 1.4559 0.1047 -0.1984 0.062 Uiso 1 calc R . .
H33B H 1.5122 0.0462 -0.1717 0.062 Uiso 1 calc R . .
H33C H 1.5118 0.1087 -0.1298 0.062 Uiso 1 calc R . .
C34 C 1.4199(3) 0.02448(19) -0.06056(19) 0.0451(10) Uani 1 d . . .
H34A H 1.4536 -0.0125 -0.0740 0.068 Uiso 1 calc R . .
H34B H 1.3658 0.0126 -0.0348 0.068 Uiso 1 calc R . .
H34C H 1.4604 0.0506 -0.0334 0.068 Uiso 1 calc R . .
S41 S 0.88382(5) -0.12875(3) -0.18318(3) 0.01657(15) Uani 1 d . . .
S42 S 0.96055(5) -0.18249(3) -0.31359(3) 0.01553(15) Uani 1 d . . .
C41 C 0.8053(2) -0.14601(13) -0.24737(13) 0.0158(6) Uani 1 d . . .
C42 C 0.8427(2) -0.16813(12) -0.30699(13) 0.0153(6) Uani 1 d . . .
C43 C 0.7874(2) -0.17934(13) -0.36285(14) 0.0191(6) Uani 1 d . . .
H43 H 0.8148 -0.1943 -0.4022 0.023 Uiso 1 calc R . .
C44 C 0.6941(2) -0.16898(13) -0.36147(15) 0.0217(7) Uani 1 d . . .
C45 C 0.6568(2) -0.14779(14) -0.30139(15) 0.0230(7) Uani 1 d . . .
H45 H 0.5922 -0.1406 -0.3000 0.028 Uiso 1 calc R . .
C46 C 0.7079(2) -0.13661(13) -0.24398(15) 0.0204(6) Uani 1 d . . .
C47 C 0.6586(2) -0.11393(16) -0.18073(15) 0.0260(7) Uani 1 d . . .
C48 C 0.6755(3) -0.15923(16) -0.12335(16) 0.0331(8) Uani 1 d . . .
H48A H 0.6538 -0.2002 -0.1362 0.050 Uiso 1 calc R . .
H48B H 0.6418 -0.1453 -0.0843 0.050 Uiso 1 calc R . .
H48C H 0.7416 -0.1609 -0.1130 0.050 Uiso 1 calc R . .
C49 C 0.6921(2) -0.04914(15) -0.16176(16) 0.0290(8) Uani 1 d . . .
H49A H 0.6808 -0.0209 -0.1988 0.043 Uiso 1 calc R . .
H49B H 0.7582 -0.0504 -0.1515 0.043 Uiso 1 calc R . .
H49C H 0.6584 -0.0348 -0.1229 0.043 Uiso 1 calc R . .
C50 C 0.5531(3) -0.1096(2) -0.19099(19) 0.0405(9) Uani 1 d . . .
H50A H 0.5288 -0.1501 -0.2032 0.061 Uiso 1 calc R . .
H50B H 0.5393 -0.0801 -0.2264 0.061 Uiso 1 calc R . .
H50C H 0.5244 -0.0958 -0.1499 0.061 Uiso 1 calc R . .
C51 C 0.6313(2) -0.17582(16) -0.42292(16) 0.0292(8) Uani 1 d . . .
C52 C 0.6805(3) -0.21009(19) -0.47866(17) 0.0389(9) Uani 1 d . . .
H52A H 0.7366 -0.1878 -0.4905 0.058 Uiso 1 calc R . .
H52B H 0.6394 -0.2128 -0.5173 0.058 Uiso 1 calc R . .
H52C H 0.6967 -0.2516 -0.4637 0.058 Uiso 1 calc R . .
C53 C 0.6050(3) -0.11100(19) -0.4470(2) 0.0505(11) Uani 1 d . . .
H53A H 0.5736 -0.0889 -0.4114 0.076 Uiso 1 calc R . .
H53B H 0.5638 -0.1142 -0.4855 0.076 Uiso 1 calc R . .
H53C H 0.6609 -0.0885 -0.4592 0.076 Uiso 1 calc R . .
C54 C 0.5440(3) -0.2120(2) -0.4057(2) 0.0440(10) Uani 1 d . . .
H54A H 0.5113 -0.1910 -0.3701 0.066 Uiso 1 calc R . .
H54B H 0.5611 -0.2535 -0.3913 0.066 Uiso 1 calc R . .
H54C H 0.5038 -0.2147 -0.4449 0.066 Uiso 1 calc R . .
N60 N 1.02293(18) -0.10295(11) 0.18760(11) 0.0183(5) Uani 1 d . . .
C61 C 0.9738(2) -0.08295(14) 0.12428(14) 0.0211(7) Uani 1 d . . .
H61A H 1.0148 -0.0545 0.1001 0.025 Uiso 1 calc R . .
H61B H 0.9179 -0.0596 0.1365 0.025 Uiso 1 calc R . .
C62 C 0.9451(3) -0.13456(14) 0.07740(15) 0.0274(7) Uani 1 d . . .
H62A H 0.9882 -0.1696 0.0828 0.033 Uiso 1 calc R . .
H62B H 0.8826 -0.1490 0.0892 0.033 Uiso 1 calc R . .
C63 C 0.9447(3) -0.11377(17) 0.00567(16) 0.0394(9) Uani 1 d . . .
H63A H 1.0094 -0.1063 -0.0073 0.047 Uiso 1 calc R . .
H63B H 0.9213 -0.1482 -0.0218 0.047 Uiso 1 calc R . .
C64 C 0.8896(3) -0.05738(16) -0.01165(15) 0.0312(8) Uani 1 d . . .
H64A H 0.8949 -0.0490 -0.0591 0.047 Uiso 1 calc R . .
H64B H 0.9131 -0.0222 0.0136 0.047 Uiso 1 calc R . .
H64C H 0.8247 -0.0643 -0.0008 0.047 Uiso 1 calc R . .
C65 C 1.1132(2) -0.13564(14) 0.17202(15) 0.0238(7) Uani 1 d . . .
H65A H 1.1483 -0.1409 0.2139 0.029 Uiso 1 calc R . .
H65B H 1.0984 -0.1772 0.1550 0.029 Uiso 1 calc R . .
C66 C 1.1755(3) -0.10379(18) 0.12227(18) 0.0360(9) Uani 1 d . . .
H66A H 1.1467 -0.1062 0.0777 0.043 Uiso 1 calc R A 1
H66B H 1.1815 -0.0598 0.1342 0.043 Uiso 1 calc R A 1
C67 C 1.2701(3) -0.1327(2) 0.1204(2) 0.0591(13) Uani 0.813(7) d PD B 1
H67A H 1.3062 -0.1101 0.0869 0.071 Uiso 0.813(7) calc PR B 1
H67B H 1.3000 -0.1249 0.1638 0.071 Uiso 0.813(7) calc PR B 1
C68 C 1.2799(4) -0.1969(3) 0.1065(3) 0.0645(19) Uani 0.813(7) d PD B 1
H68A H 1.3455 -0.2079 0.1072 0.097 Uiso 0.813(7) calc PR B 1
H68B H 1.2536 -0.2059 0.0627 0.097 Uiso 0.813(7) calc PR B 1
H68C H 1.2475 -0.2209 0.1400 0.097 Uiso 0.813(7) calc PR B 1
C67X C 1.2701(3) -0.1327(2) 0.1204(2) 0.0591(13) Uani 0.187(7) d PD B 2
H67C H 1.3116 -0.1119 0.1525 0.071 Uiso 0.187(7) calc PR B 2
H67D H 1.2661 -0.1767 0.1326 0.071 Uiso 0.187(7) calc PR B 2
C68X C 1.3067(18) -0.1268(12) 0.0541(8) 0.0645(19) Uani 0.187(7) d PD B 2
H68D H 1.3681 -0.1455 0.0525 0.097 Uiso 0.187(7) calc PR B 2
H68E H 1.3111 -0.0832 0.0424 0.097 Uiso 0.187(7) calc PR B 2
H68F H 1.2656 -0.1478 0.0226 0.097 Uiso 0.187(7) calc PR B 2
C69 C 0.9647(2) -0.14835(13) 0.22614(14) 0.0213(6) Uani 1 d . . .
H69A H 0.9534 -0.1847 0.1977 0.026 Uiso 1 calc R . .
H69B H 1.0014 -0.1625 0.2648 0.026 Uiso 1 calc R . .
C70 C 0.8723(2) -0.12561(14) 0.25090(16) 0.0247(7) Uani 1 d . . .
H70A H 0.8398 -0.1027 0.2154 0.030 Uiso 1 calc R . .
H70B H 0.8818 -0.0975 0.2889 0.030 Uiso 1 calc R . .
C71 C 0.8145(2) -0.18072(15) 0.27204(17) 0.0287(8) Uani 1 d . . .
H71A H 0.7996 -0.2057 0.2324 0.034 Uiso 1 calc R . .
H71B H 0.8519 -0.2066 0.3024 0.034 Uiso 1 calc R . .
C72 C 0.7258(3) -0.16379(17) 0.3059(2) 0.0388(9) Uani 1 d . . .
H72A H 0.6926 -0.2013 0.3180 0.058 Uiso 1 calc R . .
H72B H 0.6874 -0.1391 0.2759 0.058 Uiso 1 calc R . .
H72C H 0.7398 -0.1399 0.3459 0.058 Uiso 1 calc R . .
C73 C 1.0411(2) -0.04451(13) 0.22723(14) 0.0201(6) Uani 1 d . . .
H73A H 1.0818 -0.0177 0.2008 0.024 Uiso 1 calc R . .
H73B H 0.9817 -0.0226 0.2322 0.024 Uiso 1 calc R . .
C74 C 1.0839(3) -0.05153(15) 0.29507(16) 0.0285(8) Uani 1 d . . .
H74A H 1.0398 -0.0725 0.3246 0.034 Uiso 1 calc R . .
H74B H 1.1399 -0.0774 0.2921 0.034 Uiso 1 calc R . .
C75 C 1.1089(3) 0.00974(15) 0.32372(17) 0.0348(9) Uani 1 d . . .
H75A H 1.1619 0.0258 0.2984 0.042 Uiso 1 calc R . .
H75B H 1.0565 0.0379 0.3152 0.042 Uiso 1 calc R . .
C76 C 1.1329(3) 0.01442(17) 0.39417(18) 0.0473(11) Uani 1 d . . .
H76A H 1.1474 0.0573 0.4051 0.071 Uiso 1 calc R . .
H76B H 1.1866 -0.0115 0.4038 0.071 Uiso 1 calc R . .
H76C H 1.0806 0.0006 0.4207 0.071 Uiso 1 calc R . .
N80 N 1.5459(3) 0.1550(3) 0.0140(2) 0.0860(16) Uani 1 d . . .
C81 C 1.6069(4) 0.1602(2) 0.0495(2) 0.0596(13) Uani 1 d . . .
C82 C 1.6846(5) 0.1662(3) 0.0946(4) 0.129(3) Uani 1 d . . .
H82A H 1.7016 0.2097 0.0986 0.194 Uiso 1 calc R . .
H82B H 1.7371 0.1428 0.0776 0.194 Uiso 1 calc R . .
H82C H 1.6677 0.1502 0.1381 0.194 Uiso 1 calc R . .

loop_
_atom_site_aniso_label
_atom_site_aniso_U_11
_atom_site_aniso_U_22
_atom_site_aniso_U_33
_atom_site_aniso_U_23
_atom_site_aniso_U_13
_atom_site_aniso_U_12
Mo1 0.01469(13) 0.01194(11) 0.01038(10) 0.00020(9) 0.00101(8) 0.00041(10)
S1 0.0171(4) 0.0158(3) 0.0143(3) 0.0027(3) 0.0042(3) 0.0038(3)
S2 0.0181(4) 0.0175(3) 0.0135(3) 0.0024(3) 0.0044(3) 0.0024(3)
C1 0.0160(15) 0.0132(13) 0.0143(12) -0.0013(10) -0.0005(11) 0.0020(11)
C2 0.0189(16) 0.0143(13) 0.0117(12) -0.0006(10) 0.0006(11) 0.0010(11)
C3 0.0197(17) 0.0225(16) 0.0163(13) -0.0025(11) 0.0033(12) 0.0011(12)
C4 0.0181(16) 0.0187(14) 0.0182(13) -0.0022(12) -0.0008(11) 0.0048(12)
C5 0.0234(17) 0.0165(14) 0.0139(12) -0.0010(11) -0.0016(11) 0.0048(12)
C6 0.0194(16) 0.0154(14) 0.0134(13) -0.0016(11) 0.0004(11) 0.0013(12)
C7 0.0256(18) 0.0200(15) 0.0155(13) 0.0067(11) 0.0059(12) 0.0063(13)
C8 0.0240(18) 0.0347(19) 0.0355(18) 0.0172(15) 0.0067(15) 0.0035(15)
C9 0.035(2) 0.0241(17) 0.0194(14) 0.0077(13) 0.0070(14) 0.0088(14)
C10 0.057(3) 0.0265(18) 0.0194(15) 0.0026(13) 0.0147(16) 0.0145(17)
C11 0.0191(17) 0.0277(17) 0.0214(14) 0.0004(13) 0.0018(12) 0.0085(13)
C12 0.0186(19) 0.047(2) 0.058(2) 0.015(2) -0.0006(17) 0.0058(17)
C13 0.0231(19) 0.0367(19) 0.0281(17) 0.0029(14) 0.0000(14) 0.0129(15)
C14 0.043(2) 0.050(2) 0.0261(17) -0.0076(16) -0.0030(16) 0.0286(19)
S21 0.0177(4) 0.0157(3) 0.0117(3) -0.0002(3) 0.0005(3) -0.0031(3)
S22 0.0222(4) 0.0171(4) 0.0121(3) -0.0022(3) 0.0021(3) -0.0020(3)
C21 0.0206(16) 0.0123(13) 0.0154(13) -0.0021(11) -0.0021(11) 0.0007(11)
C22 0.0162(16) 0.0127(13) 0.0174(13) -0.0006(11) 0.0010(11) 0.0020(11)
C23 0.0221(17) 0.0175(15) 0.0160(13) -0.0028(11) -0.0022(12) 0.0030(12)
C24 0.0170(16) 0.0175(15) 0.0239(14) -0.0052(12) -0.0061(12) 0.0024(12)
C25 0.0145(16) 0.0203(15) 0.0245(15) -0.0015(12) -0.0004(12) -0.0035(12)
C26 0.0182(16) 0.0171(14) 0.0173(13) -0.0011(11) 0.0017(11) -0.0001(12)
C27 0.0209(17) 0.0268(17) 0.0173(14) -0.0007(12) 0.0043(12) -0.0059(13)
C28 0.0210(18) 0.0323(18) 0.0221(15) -0.0061(13) 0.0065(13) -0.0017(14)
C29 0.031(2) 0.0253(17) 0.0176(14) 0.0025(12) 0.0009(13) -0.0092(14)
C30 0.027(2) 0.043(2) 0.0251(16) -0.0061(15) 0.0079(14) -0.0141(16)
C31 0.0209(18) 0.0267(17) 0.0256(15) -0.0095(13) -0.0011(13) -0.0030(13)
C32 0.037(2) 0.032(2) 0.046(2) -0.0152(17) -0.0091(18) -0.0045(17)
C33 0.029(2) 0.054(2) 0.041(2) -0.0147(18) -0.0010(17) -0.0087(18)
C34 0.049(3) 0.045(2) 0.041(2) -0.0023(18) -0.0206(19) -0.006(2)
S41 0.0176(4) 0.0199(4) 0.0122(3) -0.0006(3) 0.0004(3) 0.0027(3)
S42 0.0169(4) 0.0177(3) 0.0120(3) -0.0013(3) 0.0012(3) -0.0013(3)
C41 0.0178(15) 0.0131(14) 0.0164(13) 0.0012(11) -0.0018(11) -0.0001(11)
C42 0.0171(15) 0.0128(14) 0.0161(13) 0.0024(10) -0.0001(11) -0.0003(11)
C43 0.0226(17) 0.0163(14) 0.0183(14) -0.0019(11) -0.0015(12) -0.0022(12)
C44 0.0219(17) 0.0183(15) 0.0248(15) -0.0027(12) -0.0052(13) -0.0008(12)
C45 0.0156(16) 0.0262(17) 0.0273(15) -0.0044(13) -0.0029(12) 0.0010(13)
C46 0.0218(17) 0.0177(15) 0.0218(14) -0.0013(11) 0.0025(12) 0.0010(12)
C47 0.0199(18) 0.0347(19) 0.0236(15) -0.0057(14) 0.0023(13) 0.0028(14)
C48 0.035(2) 0.036(2) 0.0290(17) -0.0003(15) 0.0134(15) -0.0018(17)
C49 0.029(2) 0.0316(18) 0.0269(16) -0.0046(14) 0.0035(14) 0.0102(15)
C50 0.025(2) 0.057(3) 0.040(2) -0.0148(19) 0.0073(16) 0.0026(18)
C51 0.0244(19) 0.0352(19) 0.0276(17) -0.0072(14) -0.0122(14) 0.0026(15)
C52 0.032(2) 0.057(2) 0.0276(17) -0.0117(17) -0.0091(15) -0.0015(19)
C53 0.057(3) 0.048(2) 0.047(2) -0.0001(19) -0.030(2) 0.013(2)
C54 0.025(2) 0.057(3) 0.049(2) -0.023(2) -0.0079(17) -0.0010(19)
N60 0.0234(15) 0.0138(12) 0.0178(12) 0.0002(9) -0.0002(10) 0.0018(10)
C61 0.0281(18) 0.0196(15) 0.0155(13) 0.0007(11) -0.0006(12) 0.0043(13)
C62 0.037(2) 0.0214(16) 0.0234(16) -0.0048(13) -0.0024(14) 0.0038(14)
C63 0.059(3) 0.035(2) 0.0239(17) -0.0081(15) -0.0034(17) 0.0077(19)
C64 0.041(2) 0.0343(19) 0.0185(15) -0.0016(13) 0.0019(14) 0.0040(16)
C65 0.0261(18) 0.0207(16) 0.0246(15) 0.0006(12) 0.0009(13) 0.0054(13)
C66 0.031(2) 0.041(2) 0.0363(19) 0.0108(16) 0.0082(16) 0.0053(17)
C67 0.037(3) 0.076(3) 0.065(3) 0.012(3) 0.022(2) 0.010(2)
C68 0.055(4) 0.068(4) 0.072(4) 0.022(3) 0.035(3) 0.019(3)
C67X 0.037(3) 0.076(3) 0.065(3) 0.012(3) 0.022(2) 0.010(2)
C68X 0.055(4) 0.068(4) 0.072(4) 0.022(3) 0.035(3) 0.019(3)
C69 0.0264(17) 0.0150(14) 0.0226(15) -0.0004(12) 0.0010(13) -0.0006(13)
C70 0.0278(19) 0.0194(15) 0.0270(16) -0.0012(13) 0.0024(14) 0.0018(14)
C71 0.0271(19) 0.0220(16) 0.0371(19) 0.0003(14) 0.0049(15) -0.0007(14)
C72 0.033(2) 0.0290(19) 0.054(2) 0.0037(17) 0.0124(18) -0.0020(16)
C73 0.0266(18) 0.0143(14) 0.0193(14) -0.0008(11) -0.0003(12) 0.0006(12)
C74 0.038(2) 0.0211(17) 0.0263(16) 0.0014(13) -0.0089(15) 0.0023(15)
C75 0.052(3) 0.0198(17) 0.0323(18) -0.0019(14) -0.0159(17) 0.0043(16)
C76 0.080(3) 0.0253(19) 0.036(2) -0.0050(16) -0.025(2) 0.004(2)
N80 0.069(3) 0.129(4) 0.059(3) 0.003(3) -0.010(2) -0.035(3)
C81 0.061(3) 0.062(3) 0.056(3) -0.007(2) -0.010(2) -0.011(3)
C82 0.133(7) 0.070(4) 0.181(8) -0.033(4) -0.118(6) 0.030(4)

loop_
_atom_type_symbol
_atom_type_description
_atom_type_scat_dispersion_real
_atom_type_scat_dispersion_imag
_atom_type_scat_source
C C 0.0033 0.0016 'International Tables Vol C Tables 4.2.6.8 and 6.1.1.4'
H H 0.0000 0.0000 'International Tables Vol C Tables 4.2.6.8 and 6.1.1.4'
N N 0.0061 0.0033 'International Tables Vol C Tables 4.2.6.8 and 6.1.1.4'
S S 0.1246 0.1234 'International Tables Vol C Tables 4.2.6.8 and 6.1.1.4'
Mo Mo -1.6832 0.6857 'International Tables Vol C Tables 4.2.6.8 and 6.1.1.4'

loop_
_geom_angle_atom_site_label_1
_geom_angle_atom_site_label_2
_geom_angle_atom_site_label_3
_geom_angle
S42 Mo1 S1 110.05(3)
S42 Mo1 S2 93.35(3)
S1 Mo1 S2 81.21(2)
S42 Mo1 S21 80.74(2)
S1 Mo1 S21 158.08(3)
S2 Mo1 S21 79.10(3)
S42 Mo1 S41 81.69(3)
S1 Mo1 S41 81.74(3)
S2 Mo1 S41 159.37(3)
S21 Mo1 S41 119.39(3)
S42 Mo1 S22 152.21(3)
S1 Mo1 S22 94.34(3)
S2 Mo1 S22 103.66(3)
S21 Mo1 S22 81.11(2)
S41 Mo1 S22 89.13(3)
C1 S1 Mo1 110.69(9)
C2 S2 Mo1 109.28(10)
C2 C1 C6 119.5(3)
C2 C1 S1 116.6(2)
C6 C1 S1 123.8(2)
C3 C2 C1 120.9(3)
C3 C2 S2 118.2(2)
C1 C2 S2 120.8(2)
C4 C3 C2 121.2(3)
C3 C4 C5 117.3(3)
C3 C4 C11 119.8(3)
C5 C4 C11 122.9(3)
C6 C5 C4 123.7(3)
C5 C6 C1 117.3(3)
C5 C6 C7 120.1(2)
C1 C6 C7 122.6(3)
C8 C7 C10 111.2(3)
C8 C7 C9 106.6(3)
C10 C7 C9 106.4(2)
C8 C7 C6 111.3(2)
C10 C7 C6 109.2(2)
C9 C7 C6 112.0(2)
C13 C11 C4 112.8(2)
C13 C11 C12 108.0(3)
C4 C11 C12 109.6(3)
C13 C11 C14 108.4(3)
C4 C11 C14 108.0(3)
C12 C11 C14 110.0(3)
C21 S21 Mo1 107.47(9)
C22 S22 Mo1 106.31(9)
C22 C21 C26 119.4(3)
C22 C21 S21 116.6(2)
C26 C21 S21 123.9(2)
C23 C22 C21 120.8(3)
C23 C22 S22 118.5(2)
C21 C22 S22 120.7(2)
C24 C23 C22 120.9(3)
C23 C24 C25 117.6(3)
C23 C24 C31 120.2(3)
C25 C24 C31 122.1(3)
C26 C25 C24 123.5(3)
C25 C26 C21 117.7(3)
C25 C26 C27 119.9(3)
C21 C26 C27 122.4(3)
C30 C27 C29 106.1(3)
C30 C27 C28 106.5(3)
C29 C27 C28 111.7(3)
C30 C27 C26 112.2(3)
C29 C27 C26 110.9(3)
C28 C27 C26 109.3(2)
C34 C31 C32 109.5(3)
C34 C31 C24 110.1(3)
C32 C31 C24 108.9(3)
C34 C31 C33 108.7(3)
C32 C31 C33 106.6(3)
C24 C31 C33 112.8(3)
C41 S41 Mo1 110.51(10)
C42 S42 Mo1 110.04(10)
C42 C41 C46 118.5(3)
C42 C41 S41 116.9(2)
C46 C41 S41 124.5(2)
C43 C42 C41 121.8(3)
C43 C42 S42 117.4(2)
C41 C42 S42 120.8(2)
C44 C43 C42 120.8(3)
C43 C44 C45 117.2(3)
C43 C44 C51 122.9(3)
C45 C44 C51 119.8(3)
C46 C45 C44 124.7(3)
C45 C46 C41 116.9(3)
C45 C46 C47 119.8(3)
C41 C46 C47 123.2(3)
C49 C47 C48 110.5(3)
C49 C47 C50 106.7(3)
C48 C47 C50 106.8(3)
C49 C47 C46 110.5(3)
C48 C47 C46 110.3(3)
C50 C47 C46 111.8(3)
C52 C51 C54 107.9(3)
C52 C51 C53 109.2(3)
C54 C51 C53 109.8(3)
C52 C51 C44 111.4(3)
C54 C51 C44 110.4(3)
C53 C51 C44 108.0(3)
C69 N60 C61 111.0(2)
C69 N60 C73 111.5(2)
C61 N60 C73 106.3(2)
C69 N60 C65 106.6(2)
C61 N60 C65 110.8(2)
C73 N60 C65 110.7(2)
N60 C61 C62 115.8(2)
C63 C62 C61 111.9(3)
C64 C63 C62 117.5(3)
C66 C65 N60 116.1(3)
C67 C66 C65 111.8(3)
C68 C67 C66 120.2(5)
C70 C69 N60 117.0(2)
C69 C70 C71 109.0(3)
C72 C71 C70 114.1(3)
C74 C73 N60 117.5(2)
C75 C74 C73 111.0(3)
C76 C75 C74 119.5(3)
N80 C81 C82 179.5(6)

loop_
_geom_bond_atom_site_label_1
_geom_bond_atom_site_label_2
_geom_bond_distance
Mo1 S42 2.3560(7)
Mo1 S1 2.3733(7)
Mo1 S2 2.3818(8)
Mo1 S21 2.3824(7)
Mo1 S41 2.3850(8)
Mo1 S22 2.3911(7)
S1 C1 1.765(3)
S2 C2 1.751(3)
C1 C2 1.404(4)
C1 C6 1.417(4)
C2 C3 1.388(4)
C3 C4 1.387(4)
C4 C5 1.404(4)
C4 C11 1.535(4)
C5 C6 1.396(4)
C6 C7 1.550(4)
C7 C8 1.536(5)
C7 C10 1.538(4)
C7 C9 1.542(4)
C11 C13 1.530(4)
C11 C12 1.536(5)
C11 C14 1.545(4)
S21 C21 1.759(3)
S22 C22 1.764(3)
C21 C22 1.407(4)
C21 C26 1.416(4)
C22 C23 1.401(4)
C23 C24 1.386(4)
C24 C25 1.404(4)
C24 C31 1.537(4)
C25 C26 1.399(4)
C26 C27 1.548(4)
C27 C30 1.538(4)
C27 C29 1.542(4)
C27 C28 1.546(4)
C31 C34 1.516(5)
C31 C32 1.536(5)
C31 C33 1.540(5)
S41 C41 1.759(3)
S42 C42 1.744(3)
C41 C42 1.411(4)
C41 C46 1.430(4)
C42 C43 1.400(4)
C43 C44 1.373(4)
C44 C45 1.412(4)
C44 C51 1.540(4)
C45 C46 1.392(4)
C46 C47 1.551(4)
C47 C49 1.537(5)
C47 C48 1.540(5)
C47 C50 1.545(5)
C51 C52 1.532(5)
C51 C54 1.534(5)
C51 C53 1.538(5)
N60 C69 1.519(4)
N60 C61 1.523(4)
N60 C73 1.523(4)
N60 C65 1.525(4)
C61 C62 1.524(4)
C62 C63 1.519(4)
C63 C64 1.503(5)
C65 C66 1.525(4)
C66 C67 1.511(6)
C67 C68 1.431(7)
C69 C70 1.518(4)
C70 C71 1.525(4)
C71 C72 1.509(5)
C73 C74 1.508(4)
C74 C75 1.496(4)
C75 C76 1.467(5)
N80 C81 1.139(6)
C81 C82 1.449(7)
